data_4313530
loop_
_publ_author_name
'David Amantia'
'Clayton Price'
'Michelle A. Shipman'
'Mark R. J. Elsegood'
'William Clegg'
'Andrew Houlton'

_publ_section_title
;
 Minor Groove Site Coordination of Adenine by Platinum Group Metal Ions:
 Effects on Basicity, Base Pairing, and Electronic Structure
;
_journal_name_full 'Inorganic Chemistry'
_journal_page_first 3047
_journal_page_last 3056
_journal_paper_doi 10.1021/ic020657g
_journal_volume 42
_journal_year 2003
_chemical_formula_sum 'C10 H16 B Cl F4 N5 O0.5 Pd S2'
_chemical_formula_weight 507.06
_chemical_name_systematic
;
  ?
;
_space_group_IT_number 14
_symmetry_cell_setting monoclinic
_symmetry_space_group_name_Hall '-P 2ybc'
_symmetry_space_group_name_H-M 'P 1 21/c 1'
_atom_sites_solution_hydrogens geom
_atom_sites_solution_primary direct
_atom_sites_solution_secondary difmap
_audit_creation_method SHELXL-97
_cell_angle_alpha 90.00
_cell_angle_beta 90.116(2)
_cell_angle_gamma 90.00
_cell_formula_units_Z 8
_cell_length_a 13.3530(11)
_cell_length_b 30.641(3)
_cell_length_c 8.5451(7)
_cell_measurement_reflns_used 14196
_cell_measurement_temperature 160(2)
_cell_measurement_theta_max 28.45
_cell_measurement_theta_min 2.73
_cell_volume 3496.2(5)
_computing_cell_refinement 'local programs'
_computing_data_collection 'Bruker SMART'
_computing_data_reduction 'Bruker SAINT'
_computing_molecular_graphics 'Bruker SHELXTL'
_computing_publication_material 'SHELXTL and local programs'
_computing_structure_refinement 'Bruker SHELXTL'
_computing_structure_solution 'Bruker SHELXTL'
_diffrn_ambient_temperature 160(2)
_diffrn_measured_fraction_theta_full 0.916
_diffrn_measured_fraction_theta_max 0.916
_diffrn_measurement_device_type 'Bruker SMART CCD diffractometer'
_diffrn_measurement_method '\w rotation with narrow frames'
_diffrn_radiation_monochromator graphite
_diffrn_radiation_source 'fine-focus sealed tube'
_diffrn_radiation_type MoK\a
_diffrn_radiation_wavelength 0.71073
_diffrn_reflns_av_R_equivalents 0.0481
_diffrn_reflns_av_sigmaI/netI 0.0652
_diffrn_reflns_limit_h_max 18
_diffrn_reflns_limit_h_min -17
_diffrn_reflns_limit_k_max 40
_diffrn_reflns_limit_k_min -36
_diffrn_reflns_limit_l_max 10
_diffrn_reflns_limit_l_min -11
_diffrn_reflns_number 25301
_diffrn_reflns_theta_full 28.75
_diffrn_reflns_theta_max 28.75
_diffrn_reflns_theta_min 1.53
_diffrn_standards_number 0
_exptl_absorpt_coefficient_mu 1.500
_exptl_absorpt_correction_T_max 0.841
_exptl_absorpt_correction_T_min 0.706
_exptl_absorpt_correction_type multi-scan
_exptl_crystal_colour yellow
_exptl_crystal_density_diffrn 1.927
_exptl_crystal_density_method 'not measured'
_exptl_crystal_description block
_exptl_crystal_F_000 2008
_exptl_crystal_size_max 0.25
_exptl_crystal_size_mid 0.17
_exptl_crystal_size_min 0.12
_refine_diff_density_max 0.885
_refine_diff_density_min -1.113
_refine_diff_density_rms 0.128
_refine_ls_extinction_coef 0.00008(7)
_refine_ls_extinction_expression Fc^*^=kFc[1+0.001xFc^2^\l^3^/sin(2\q)]^-1/4^
_refine_ls_extinction_method SHELXL
_refine_ls_goodness_of_fit_ref 1.006
_refine_ls_hydrogen_treatment constr
_refine_ls_matrix_type full
_refine_ls_number_parameters 483
_refine_ls_number_reflns 8316
_refine_ls_number_restraints 172
_refine_ls_restrained_S_all 1.020
_refine_ls_R_factor_all 0.0511
_refine_ls_R_factor_gt 0.0391
_refine_ls_shift/su_max 0.002
_refine_ls_shift/su_mean 0.000
_refine_ls_structure_factor_coef Fsqd
_refine_ls_weighting_details 'calc w=1/[\s^2^(Fo^2^)+(0.0372P)^2^+0.0000P] where P=(Fo^2^+2Fc^2^)/3'
_refine_ls_weighting_scheme calc
_refine_ls_wR_factor_gt 0.0744
_refine_ls_wR_factor_ref 0.0760
_reflns_number_gt 6806
_reflns_number_total 8316
_reflns_threshold_expression I>2\s(I)
_cod_data_source_file ic020657g_2.cif
_cod_data_source_block 1
_cod_original_formula_sum 'C10 H16 B Cl F4 N5 O0.50 Pd S2'
_cod_database_code 4313530

loop_
_symmetry_equiv_pos_as_xyz
'x, y, z'
'-x, y+1/2, -z+1/2'
'-x, -y, -z'
'x, -y-1/2, z-1/2'

loop_
_atom_site_label
_atom_site_type_symbol
_atom_site_fract_x
_atom_site_fract_y
_atom_site_fract_z
_atom_site_U_iso_or_equiv
_atom_site_adp_type
_atom_site_occupancy
_atom_site_symmetry_multiplicity
_atom_site_calc_flag
_atom_site_refinement_flags
_atom_site_disorder_assembly
_atom_site_disorder_group
Pd1 Pd 1.08764(3) 0.871437(10) 0.64633(5) 0.01531(8) Uani 1 1 d . . .
Cl1 Cl 1.14044(9) 0.91272(4) 0.43567(13) 0.0237(3) Uani 1 1 d . . .
N1 N 0.8479(3) 0.96501(11) 0.6443(5) 0.0168(8) Uani 1 1 d . . .
C2 C 0.9207(4) 0.93680(15) 0.6151(5) 0.0178(10) Uani 1 1 d . . .
H2 H 0.9269 0.9278 0.5091 0.021 Uiso 1 1 calc R . .
N3 N 0.9873(3) 0.91910(13) 0.7158(4) 0.0171(9) Uani 1 1 d . . .
C4 C 0.9732(3) 0.93321(13) 0.8675(6) 0.0140(9) Uani 1 1 d . . .
C5 C 0.8984(4) 0.96080(14) 0.9136(5) 0.0144(9) Uani 1 1 d . . .
C6 C 0.8324(4) 0.97797(14) 0.7973(5) 0.0153(10) Uani 1 1 d . . .
N6 N 0.7604(3) 1.00662(12) 0.8259(4) 0.0197(9) Uani 1 1 d . . .
H6A H 0.7239 1.0169 0.7484 0.024 Uiso 1 1 calc R . .
H6B H 0.7492 1.0154 0.9224 0.024 Uiso 1 1 calc R . .
N7 N 0.9044(3) 0.96890(12) 1.0731(4) 0.0187(9) Uani 1 1 d . . .
C8 C 0.9824(4) 0.94523(15) 1.1182(5) 0.0223(11) Uani 1 1 d . . .
H8 H 1.0049 0.9440 1.2237 0.027 Uiso 1 1 calc R . .
N9 N 1.0278(3) 0.92264(13) 0.9986(4) 0.0178(9) Uani 1 1 d . . .
C10 C 1.1196(4) 0.89663(15) 1.0150(5) 0.0192(11) Uani 1 1 d . . .
H10A H 1.1549 0.9057 1.1117 0.023 Uiso 1 1 calc R . .
H10B H 1.1642 0.9029 0.9254 0.023 Uiso 1 1 calc R . .
C11 C 1.1002(4) 0.84768(16) 1.0219(5) 0.0238(11) Uani 1 1 d . . .
H11A H 1.0599 0.8409 1.1161 0.029 Uiso 1 1 calc R . .
H11B H 1.1648 0.8321 1.0315 0.029 Uiso 1 1 calc R . .
S12 S 1.03315(9) 0.82785(4) 0.84613(17) 0.0229(3) Uani 1 1 d . . .
C13 C 1.0967(4) 0.77643(15) 0.8077(6) 0.0299(13) Uani 1 1 d . . .
H13A H 1.1005 0.7593 0.9057 0.036 Uiso 1 1 calc R . .
H13B H 1.0573 0.7594 0.7307 0.036 Uiso 1 1 calc R . .
C14 C 1.2015(5) 0.78354(17) 0.7449(6) 0.0322(14) Uani 1 1 d . . .
H14A H 1.2327 0.7551 0.7192 0.039 Uiso 1 1 calc R . .
H14B H 1.2434 0.7982 0.8248 0.039 Uiso 1 1 calc R . .
S15 S 1.19300(10) 0.81738(4) 0.56949(16) 0.0239(3) Uani 1 1 d . . .
C16 C 1.3192(4) 0.83881(19) 0.5620(7) 0.0372(14) Uani 1 1 d . . .
H16A H 1.3350 0.8533 0.6612 0.056 Uiso 1 1 calc R . .
H16B H 1.3244 0.8599 0.4761 0.056 Uiso 1 1 calc R . .
H16C H 1.3664 0.8148 0.5445 0.056 Uiso 1 1 calc R . .
Pd1A Pd 0.61055(3) 0.890210(10) 0.85261(5) 0.01531(8) Uani 1 1 d . . .
Cl1A Cl 0.63888(10) 0.93419(4) 1.06844(14) 0.0231(3) Uani 1 1 d . . .
N1A N 0.3270(3) 0.95816(11) 0.8559(5) 0.0172(8) Uani 1 1 d . . .
C2A C 0.4131(4) 0.93706(14) 0.8868(5) 0.0174(10) Uani 1 1 d . . .
H2A H 0.4240 0.9290 0.9928 0.021 Uiso 1 1 calc R . .
N3A N 0.4855(3) 0.92605(12) 0.7854(4) 0.0161(9) Uani 1 1 d . . .
C4A C 0.4645(3) 0.93844(13) 0.6342(6) 0.0133(9) Uani 1 1 d . . .
C5A C 0.3785(4) 0.96002(14) 0.5892(5) 0.0148(10) Uani 1 1 d . . .
C6A C 0.3071(4) 0.97154(14) 0.7048(5) 0.0148(10) Uani 1 1 d . . .
N6A N 0.2252(3) 0.99465(12) 0.6766(4) 0.0209(9) Uani 1 1 d . . .
H6A1 H 0.1843 1.0013 0.7537 0.025 Uiso 1 1 calc R . .
H6A2 H 0.2116 1.0034 0.5808 0.025 Uiso 1 1 calc R . .
N7A N 0.3804(3) 0.96887(12) 0.4278(5) 0.0176(9) Uani 1 1 d . . .
C8A C 0.4663(4) 0.95258(15) 0.3836(5) 0.0186(11) Uani 1 1 d . . .
H8A H 0.4890 0.9537 0.2783 0.022 Uiso 1 1 calc R . .
N9A N 0.5215(3) 0.93353(13) 0.5031(4) 0.0161(9) Uani 1 1 d . . .
C10A C 0.6238(4) 0.91664(16) 0.4867(5) 0.0236(12) Uani 1 1 d . . .
H10C H 0.6644 0.9266 0.5771 0.028 Uiso 1 1 calc R . .
H10D H 0.6541 0.9290 0.3907 0.028 Uiso 1 1 calc R . .
C11A C 0.6279(4) 0.86634(16) 0.4778(6) 0.0254(12) Uani 1 1 d . . .
H11C H 0.6981 0.8569 0.4628 0.030 Uiso 1 1 calc R . .
H11D H 0.5884 0.8562 0.3867 0.030 Uiso 1 1 calc R . .
S12A S 0.57798(9) 0.84162(4) 0.65679(16) 0.0211(2) Uani 1 1 d . . .
C13A C 0.6683(4) 0.79784(15) 0.6939(6) 0.0251(12) Uani 1 1 d . . .
H13C H 0.6405 0.7775 0.7726 0.030 Uiso 1 1 calc R . .
H13D H 0.6796 0.7813 0.5960 0.030 Uiso 1 1 calc R . .
C14A C 0.7672(4) 0.81562(17) 0.7524(6) 0.0264(12) Uani 1 1 d . . .
H14C H 0.8016 0.8307 0.6652 0.032 Uiso 1 1 calc R . .
H14D H 0.8101 0.7910 0.7859 0.032 Uiso 1 1 calc R . .
S15A S 0.75363(9) 0.85354(4) 0.91539(14) 0.0211(3) Uani 1 1 d . . .
C16A C 0.7148(5) 0.81664(19) 1.0691(6) 0.0387(15) Uani 1 1 d . . .
H16D H 0.6534 0.8015 1.0370 0.058 Uiso 1 1 calc R . .
H16E H 0.7021 0.8332 1.1650 0.058 Uiso 1 1 calc R . .
H16F H 0.7678 0.7952 1.0884 0.058 Uiso 1 1 calc R . .
B1 B 0.3900(6) 0.8302(2) 0.1063(8) 0.0578(18) Uani 1 1 d DU . .
F1 F 0.3326(15) 0.7957(6) 0.128(2) 0.132(7) Uani 0.488(12) 1 d PDU A 1
F2 F 0.4755(8) 0.8277(6) 0.1887(17) 0.112(5) Uani 0.488(12) 1 d PDU A 1
F3 F 0.3428(13) 0.8677(4) 0.1519(19) 0.133(6) Uani 0.488(12) 1 d PDU A 1
F4 F 0.4186(16) 0.8292(5) -0.0429(12) 0.124(6) Uani 0.488(12) 1 d PDU A 1
F1X F 0.3223(15) 0.8082(6) 0.1879(18) 0.129(6) Uani 0.512(12) 1 d PDU A 2
F2X F 0.4658(12) 0.8020(6) 0.074(3) 0.226(8) Uani 0.512(12) 1 d PDU A 2
F3X F 0.4348(12) 0.8608(4) 0.1925(11) 0.112(6) Uani 0.512(12) 1 d PDU A 2
F4X F 0.3500(10) 0.8445(4) -0.0278(12) 0.085(4) Uani 0.512(12) 1 d PDU A 2
B2 B 0.8950(5) 0.8059(2) 0.3869(7) 0.0290(14) Uani 1 1 d . . .
F5 F 0.9380(3) 0.80011(12) 0.2410(4) 0.0442(10) Uani 1 1 d . . .
F6 F 0.8761(3) 0.85021(10) 0.4121(5) 0.0515(10) Uani 1 1 d . . .
F7 F 0.8061(2) 0.78310(10) 0.3955(3) 0.0357(8) Uani 1 1 d . . .
F8 F 0.9600(3) 0.79120(13) 0.5049(4) 0.0473(9) Uani 1 1 d . . .
O1W O 0.5115(4) 0.7627(2) 0.4093(7) 0.095(2) Uani 1 1 d . . .

loop_
_atom_site_aniso_label
_atom_site_aniso_U_11
_atom_site_aniso_U_22
_atom_site_aniso_U_33
_atom_site_aniso_U_23
_atom_site_aniso_U_13
_atom_site_aniso_U_12
Pd1 0.01637(17) 0.01503(16) 0.01452(15) -0.00102(17) 0.00047(18) 0.00328(14)
Cl1 0.0273(7) 0.0293(7) 0.0146(5) 0.0018(5) 0.0021(5) -0.0003(5)
N1 0.0201(19) 0.0164(18) 0.0139(17) -0.0007(19) -0.006(2) 0.0064(15)
C2 0.027(3) 0.018(2) 0.009(2) -0.0010(17) 0.0004(19) 0.003(2)
N3 0.019(2) 0.020(2) 0.0122(18) 0.0027(16) 0.0026(17) 0.0094(18)
C4 0.016(2) 0.012(2) 0.014(2) -0.001(2) -0.005(2) -0.0005(17)
C5 0.018(3) 0.015(2) 0.0102(19) 0.0038(17) 0.0018(19) 0.002(2)
C6 0.017(3) 0.013(2) 0.016(2) -0.0023(18) 0.0011(19) -0.0001(19)
N6 0.026(2) 0.021(2) 0.012(2) 0.0046(17) 0.0008(17) 0.0096(17)
N7 0.019(2) 0.025(2) 0.0118(18) -0.0006(16) 0.0021(18) 0.0065(18)
C8 0.027(3) 0.025(3) 0.015(3) 0.001(2) 0.002(2) 0.008(2)
N9 0.016(2) 0.024(2) 0.0131(19) -0.0002(17) 0.0015(17) 0.0052(18)
C10 0.016(3) 0.030(3) 0.012(2) 0.001(2) -0.002(2) 0.004(2)
C11 0.025(3) 0.028(3) 0.019(2) 0.010(2) 0.000(2) 0.006(2)
S12 0.0193(6) 0.0217(6) 0.0277(6) 0.0091(6) -0.0002(7) 0.0016(5)
C13 0.035(3) 0.017(2) 0.038(3) 0.007(2) -0.004(3) 0.000(2)
C14 0.038(4) 0.023(3) 0.036(3) 0.003(3) -0.011(3) 0.009(3)
S15 0.0210(7) 0.0202(6) 0.0305(7) -0.0087(6) -0.0008(6) 0.0040(5)
C16 0.019(3) 0.044(3) 0.049(4) -0.012(3) 0.001(3) 0.000(3)
Pd1A 0.01714(17) 0.01714(17) 0.01166(15) -0.00061(17) -0.00062(17) 0.00322(14)
Cl1A 0.0286(7) 0.0264(6) 0.0142(5) -0.0053(5) 0.0017(5) -0.0013(5)
N1A 0.019(2) 0.0197(19) 0.0132(17) 0.003(2) 0.003(2) 0.0041(15)
C2A 0.027(3) 0.014(2) 0.012(2) 0.0006(17) 0.003(2) 0.004(2)
N3A 0.018(2) 0.015(2) 0.0152(19) 0.0024(16) 0.0012(17) 0.0024(17)
C4A 0.014(2) 0.012(2) 0.014(2) 0.000(2) 0.002(2) 0.0013(16)
C5A 0.020(3) 0.012(2) 0.013(2) -0.0034(17) -0.0019(19) -0.0038(19)
C6A 0.020(3) 0.009(2) 0.015(2) -0.0044(18) -0.003(2) -0.0012(19)
N6A 0.025(2) 0.025(2) 0.013(2) -0.0036(17) -0.0015(17) 0.0108(18)
N7A 0.018(2) 0.022(2) 0.0134(18) -0.0003(16) -0.0006(17) 0.0070(17)
C8A 0.021(3) 0.024(3) 0.011(2) 0.0025(19) -0.0010(19) 0.002(2)
N9A 0.018(2) 0.021(2) 0.0095(18) 0.0019(16) 0.0015(16) 0.0038(17)
C10A 0.019(3) 0.039(3) 0.013(2) 0.002(2) 0.002(2) 0.010(2)
C11A 0.031(3) 0.029(3) 0.016(3) 0.001(2) 0.000(2) 0.003(2)
S12A 0.0197(6) 0.0220(5) 0.0216(5) -0.0084(6) -0.0031(6) 0.0032(5)
C13A 0.034(3) 0.011(2) 0.030(3) -0.003(2) 0.002(2) 0.004(2)
C14A 0.028(3) 0.025(3) 0.026(3) -0.005(2) -0.003(2) 0.012(2)
S15A 0.0200(7) 0.0227(6) 0.0207(6) -0.0007(5) -0.0037(5) 0.0035(5)
C16A 0.050(4) 0.039(3) 0.028(3) 0.009(3) -0.001(3) 0.014(3)
B1 0.057(5) 0.061(4) 0.056(4) 0.013(3) -0.009(3) -0.022(3)
F1 0.143(12) 0.133(9) 0.119(15) 0.066(10) -0.030(9) -0.108(9)
F2 0.041(5) 0.183(15) 0.113(9) -0.042(10) -0.022(6) -0.004(6)
F3 0.144(12) 0.117(8) 0.137(11) 0.034(8) 0.033(11) 0.051(8)
F4 0.216(18) 0.106(11) 0.050(5) 0.000(6) 0.024(6) -0.078(10)
F1X 0.175(11) 0.146(13) 0.065(8) 0.018(7) -0.003(7) -0.122(9)
F2X 0.140(12) 0.245(17) 0.29(2) -0.068(13) -0.035(12) 0.102(11)
F3X 0.148(14) 0.141(10) 0.047(5) 0.012(6) -0.033(7) -0.098(9)
F4X 0.106(9) 0.098(9) 0.050(5) 0.011(5) -0.031(5) -0.059(7)
B2 0.017(3) 0.041(3) 0.029(3) -0.003(3) -0.004(3) 0.004(3)
F5 0.045(2) 0.061(2) 0.0266(18) 0.0053(17) 0.0137(16) 0.0094(18)
F6 0.049(2) 0.0307(18) 0.075(3) -0.0089(18) 0.005(2) 0.0041(17)
F7 0.0343(18) 0.0380(18) 0.0347(19) -0.0040(14) -0.0012(14) -0.0089(15)
F8 0.040(2) 0.068(3) 0.0331(19) -0.0037(18) -0.0090(17) 0.0128(19)
O1W 0.086(4) 0.110(5) 0.088(4) -0.043(4) -0.021(4) 0.023(4)

loop_
_atom_type_symbol
_atom_type_description
_atom_type_scat_dispersion_real
_atom_type_scat_dispersion_imag
_atom_type_scat_source
C C 0.0033 0.0016 'International Tables Vol C Tables 4.2.6.8 and 6.1.1.4'
H H 0.0000 0.0000 'International Tables Vol C Tables 4.2.6.8 and 6.1.1.4'
B B 0.0013 0.0007 'International Tables Vol C Tables 4.2.6.8 and 6.1.1.4'
N N 0.0061 0.0033 'International Tables Vol C Tables 4.2.6.8 and 6.1.1.4'
F F 0.0171 0.0103 'International Tables Vol C Tables 4.2.6.8 and 6.1.1.4'
S S 0.1246 0.1234 'International Tables Vol C Tables 4.2.6.8 and 6.1.1.4'
Cl Cl 0.1484 0.1585 'International Tables Vol C Tables 4.2.6.8 and 6.1.1.4'
Pd Pd -0.9988 1.0072 'International Tables Vol C Tables 4.2.6.8 and 6.1.1.4'
O O 0.0106 0.0060 'International Tables Vol C Tables 4.2.6.8 and 6.1.1.4'

loop_
_geom_angle_atom_site_label_1
_geom_angle_atom_site_label_2
_geom_angle_atom_site_label_3
_geom_angle
_geom_angle_site_symmetry_1
_geom_angle_site_symmetry_3
_geom_angle_publ_flag
Cl1 Pd1 N3 92.06(11) . . ?
Cl1 Pd1 S12 177.11(5) . . ?
Cl1 Pd1 S15 89.07(5) . . ?
N3 Pd1 S12 89.47(11) . . ?
N3 Pd1 S15 177.90(12) . . ?
S12 Pd1 S15 89.32(5) . . ?
C2 N1 C6 118.5(4) . . ?
N1 C2 N3 128.7(4) . . ?
Pd1 N3 C2 121.8(3) . . ?
Pd1 N3 C4 125.5(3) . . ?
C2 N3 C4 112.5(4) . . ?
N3 C4 C5 124.4(4) . . ?
N3 C4 N9 128.2(4) . . ?
C5 C4 N9 107.3(4) . . ?
C4 C5 C6 118.5(4) . . ?
C4 C5 N7 110.6(4) . . ?
C6 C5 N7 130.7(4) . . ?
N1 C6 C5 117.3(4) . . ?
N1 C6 N6 118.4(4) . . ?
C5 C6 N6 124.3(4) . . ?
C5 N7 C8 103.4(4) . . ?
N7 C8 N9 114.0(4) . . ?
C4 N9 C8 104.6(4) . . ?
C4 N9 C10 130.3(4) . . ?
C8 N9 C10 124.8(4) . . ?
N9 C10 C11 113.4(4) . . ?
C10 C11 S12 112.0(3) . . ?
Pd1 S12 C11 105.09(16) . . ?
Pd1 S12 C13 102.81(18) . . ?
C11 S12 C13 101.9(2) . . ?
S12 C13 C14 111.8(4) . . ?
C13 C14 S15 108.4(4) . . ?
Pd1 S15 C14 102.38(19) . . ?
Pd1 S15 C16 108.85(19) . . ?
C14 S15 C16 100.3(3) . . ?
Cl1A Pd1A N3A 92.44(11) . . ?
Cl1A Pd1A S12A 174.35(5) . . ?
Cl1A Pd1A S15A 87.93(5) . . ?
N3A Pd1A S12A 89.44(11) . . ?
N3A Pd1A S15A 176.30(11) . . ?
S12A Pd1A S15A 90.54(5) . . ?
C2A N1A C6A 119.3(4) . . ?
N1A C2A N3A 127.6(4) . . ?
Pd1A N3A C2A 122.2(3) . . ?
Pd1A N3A C4A 124.6(3) . . ?
C2A N3A C4A 113.0(4) . . ?
N3A C4A C5A 124.2(4) . . ?
N3A C4A N9A 128.9(4) . . ?
C5A C4A N9A 106.8(4) . . ?
C4A C5A C6A 119.1(4) . . ?
C4A C5A N7A 110.4(4) . . ?
C6A C5A N7A 130.4(4) . . ?
N1A C6A C5A 116.6(4) . . ?
N1A C6A N6A 119.1(4) . . ?
C5A C6A N6A 124.2(4) . . ?
C5A N7A C8A 103.2(4) . . ?
N7A C8A N9A 114.4(4) . . ?
C4A N9A C8A 105.2(4) . . ?
C4A N9A C10A 129.6(4) . . ?
C8A N9A C10A 124.9(4) . . ?
N9A C10A C11A 112.9(4) . . ?
C10A C11A S12A 111.0(3) . . ?
Pd1A S12A C11A 105.85(17) . . ?
Pd1A S12A C13A 103.10(17) . . ?
C11A S12A C13A 101.9(2) . . ?
S12A C13A C14A 111.6(3) . . ?
C13A C14A S15A 113.2(4) . . ?
Pd1A S15A C14A 102.65(17) . . ?
Pd1A S15A C16A 103.7(2) . . ?
C14A S15A C16A 100.7(3) . . ?
F1 B1 F2 111.9(12) . . ?
F1 B1 F3 111.4(13) . . ?
F1 B1 F4 106.7(11) . . ?
F2 B1 F3 106.9(10) . . ?
F2 B1 F4 104.8(12) . . ?
F3 B1 F4 115.1(11) . . ?
F1X B1 F2X 106.9(13) . . ?
F1X B1 F3X 111.9(10) . . ?
F1X B1 F4X 110.3(11) . . ?
F2X B1 F3X 103.0(11) . . ?
F2X B1 F4X 109.3(12) . . ?
F3X B1 F4X 114.9(9) . . ?
F5 B2 F6 109.8(5) . . ?
F5 B2 F7 110.0(5) . . ?
F5 B2 F8 110.4(5) . . ?
F6 B2 F7 109.2(5) . . ?
F6 B2 F8 108.2(5) . . ?
F7 B2 F8 109.2(5) . . ?

loop_
_geom_bond_atom_site_label_1
_geom_bond_atom_site_label_2
_geom_bond_distance
_geom_bond_site_symmetry_2
_geom_bond_publ_flag
Pd1 Cl1 2.3114(13) . ?
Pd1 N3 2.070(4) . ?
Pd1 S12 2.2875(14) . ?
Pd1 S15 2.2710(13) . ?
N1 C2 1.325(6) . ?
N1 C6 1.383(6) . ?
C2 N3 1.350(6) . ?
N3 C4 1.379(6) . ?
C4 C5 1.367(6) . ?
C4 N9 1.374(6) . ?
C5 C6 1.428(6) . ?
C5 N7 1.388(5) . ?
C6 N6 1.324(6) . ?
N7 C8 1.325(6) . ?
C8 N9 1.377(6) . ?
N9 C10 1.468(6) . ?
C10 C11 1.523(7) . ?
C11 S12 1.849(5) . ?
S12 C13 1.820(5) . ?
C13 C14 1.516(8) . ?
C14 S15 1.826(5) . ?
S15 C16 1.809(6) . ?
Pd1A Cl1A 2.3147(12) . ?
Pd1A N3A 2.078(4) . ?
Pd1A S12A 2.2809(13) . ?
Pd1A S15A 2.2794(13) . ?
N1A C2A 1.345(6) . ?
N1A C6A 1.380(6) . ?
C2A N3A 1.343(6) . ?
N3A C4A 1.375(6) . ?
C4A C5A 1.379(6) . ?
C4A N9A 1.364(6) . ?
C5A C6A 1.419(6) . ?
C5A N7A 1.406(6) . ?
C6A N6A 1.325(6) . ?
N7A C8A 1.307(6) . ?
C8A N9A 1.387(6) . ?
N9A C10A 1.468(6) . ?
C10A C11A 1.544(7) . ?
C11A S12A 1.833(5) . ?
S12A C13A 1.832(5) . ?
C13A C14A 1.512(7) . ?
C14A S15A 1.823(5) . ?
S15A C16A 1.810(6) . ?
B1 F1 1.320(10) . ?
B1 F2 1.343(10) . ?
B1 F3 1.367(10) . ?
B1 F4 1.332(10) . ?
B1 F1X 1.327(11) . ?
B1 F2X 1.361(11) . ?
B1 F3X 1.334(9) . ?
B1 F4X 1.337(9) . ?
B2 F5 1.385(7) . ?
B2 F6 1.397(7) . ?
B2 F7 1.380(7) . ?
B2 F8 1.403(7) . ?
